data_1543117
loop_
_publ_author_name
'Cai, Sen-Lin'
'Song, Ran'
'Dong, Han-Qing'
'Lin, Guo-Qiang'
'Sun, Xing-Wen'

_publ_section_title
;
 Practical Asymmetric Synthesis of Amathaspiramides B, D, and F.
;
_journal_issue 9
_journal_name_full 'Organic letters'
_journal_page_first 1996
_journal_page_last 1999
_journal_paper_doi 10.1021/acs.orglett.6b00588
_journal_volume 18
_journal_year 2016
_chemical_absolute_configuration rm
_chemical_formula_sum 'C23 H33 Br2 N O6 S'
_chemical_formula_weight 611.38
_chemical_name_systematic
; 
 ? 
;
_space_group_IT_number 4
_symmetry_cell_setting monoclinic
_symmetry_space_group_name_Hall 'P 2yb'
_symmetry_space_group_name_H-M 'P 1 21 1'
_atom_sites_solution_hydrogens geom
_atom_sites_solution_primary direct
_atom_sites_solution_secondary difmap
_audit_creation_method SHELXL-97
_cell_angle_alpha 90.00
_cell_angle_beta 93.145(2)
_cell_angle_gamma 90.00
_cell_formula_units_Z 4
_cell_length_a 11.7774(6)
_cell_length_b 14.2384(7)
_cell_length_c 16.4779(8)
_cell_measurement_reflns_used 9530
_cell_measurement_temperature 296(2)
_cell_measurement_theta_max 21.40
_cell_measurement_theta_min 2.25
_cell_volume 2759.0(2)
_computing_cell_refinement 'Bruker SAINT'
_computing_data_collection 'Bruker APEX2'
_computing_data_reduction 'Bruker SAINT'
_computing_molecular_graphics 'Bruker SHELXTL'
_computing_publication_material 'Bruker SHELXTL'
_computing_structure_refinement 'SHELXL-97 (Sheldrick, 1997)'
_computing_structure_solution 'SHELXS-97 (Sheldrick, 1990)'
_diffrn_ambient_temperature 296(2)
_diffrn_measured_fraction_theta_full 0.981
_diffrn_measured_fraction_theta_max 0.981
_diffrn_measurement_device_type 'Bruker APEX-II CCD'
_diffrn_measurement_method '\f and \w scans'
_diffrn_radiation_monochromator graphite
_diffrn_radiation_source 'fine-focus sealed tube'
_diffrn_radiation_type MoK\a
_diffrn_radiation_wavelength 0.71073
_diffrn_reflns_av_R_equivalents 0.0290
_diffrn_reflns_av_sigmaI/netI 0.0663
_diffrn_reflns_limit_h_max 15
_diffrn_reflns_limit_h_min -14
_diffrn_reflns_limit_k_max 18
_diffrn_reflns_limit_k_min -18
_diffrn_reflns_limit_l_max 21
_diffrn_reflns_limit_l_min -21
_diffrn_reflns_number 35927
_diffrn_reflns_theta_full 28.23
_diffrn_reflns_theta_max 28.23
_diffrn_reflns_theta_min 1.24
_diffrn_standards_number 0
_exptl_absorpt_coefficient_mu 3.049
_exptl_absorpt_correction_T_max 0.7457
_exptl_absorpt_correction_T_min 0.6195
_exptl_absorpt_correction_type multi-scan
_exptl_crystal_colour colorless
_exptl_crystal_density_diffrn 1.472
_exptl_crystal_density_method 'not measured'
_exptl_crystal_description block
_exptl_crystal_F_000 1248
_exptl_crystal_size_max 0.28
_exptl_crystal_size_mid 0.26
_exptl_crystal_size_min 0.2
_refine_diff_density_max 0.609
_refine_diff_density_min -0.462
_refine_diff_density_rms 0.144
_refine_ls_abs_structure_details 'Flack H D (1983), Acta Cryst. A39, 876-881'
_refine_ls_abs_structure_Flack 0.004(7)
_refine_ls_extinction_coef 0.0056(5)
_refine_ls_extinction_expression Fc^*^=kFc[1+0.001xFc^2^\l^3^/sin(2\q)]^-1/4^
_refine_ls_extinction_method SHELXL
_refine_ls_goodness_of_fit_ref 1.037
_refine_ls_hydrogen_treatment constr
_refine_ls_matrix_type full
_refine_ls_number_parameters 608
_refine_ls_number_reflns 12625
_refine_ls_number_restraints 1
_refine_ls_restrained_S_all 1.037
_refine_ls_R_factor_all 0.0792
_refine_ls_R_factor_gt 0.0424
_refine_ls_shift/su_max 0.001
_refine_ls_shift/su_mean 0.000
_refine_ls_structure_factor_coef Fsqd
_refine_ls_weighting_details 'calc w=1/[\s^2^(Fo^2^)+(0.0614P)^2^+0.0842P] where P=(Fo^2^+2Fc^2^)/3'
_refine_ls_weighting_scheme calc
_refine_ls_wR_factor_gt 0.1041
_refine_ls_wR_factor_ref 0.1267
_reflns_number_gt 8352
_reflns_number_total 12625
_reflns_threshold_expression >2sigma(I)
_cod_data_source_file ol6b00588_si_004.cif
_cod_data_source_block 2014csl044_2_0m
_cod_depositor_comments
;
The following automatic conversions were performed:

'_symmetry_cell_setting' value 'Monoclinic' changed to 'monoclinic'
according to
/usr/data/users/saulius/crontab/automatic-downloads/rss-feeds/ACS/lib/dictionaries/cif_core.dic
dictionary named 'cif_core.dic' version 2.4.2 from 2011-04-26.

Automatic conversion script
Id: cif_fix_values 4268 2015-11-12 08:31:59Z antanas 

 Adding full bibliography for 1543116--1543118.cif.
;
_cod_original_sg_symbol_H-M P2(1)
_cod_database_code 1543117

loop_
_symmetry_equiv_pos_as_xyz
'x, y, z'
'-x, y+1/2, -z'

loop_
_atom_site_label
_atom_site_type_symbol
_atom_site_fract_x
_atom_site_fract_y
_atom_site_fract_z
_atom_site_U_iso_or_equiv
_atom_site_adp_type
_atom_site_occupancy
_atom_site_symmetry_multiplicity
_atom_site_calc_flag
_atom_site_refinement_flags
Br1 Br 1.18635(5) -0.07026(4) 0.30853(4) 0.07924(18) Uani 1 1 d .
Br2 Br 0.75863(4) 0.06500(4) 0.38612(3) 0.07421(17) Uani 1 1 d .
Br3 Br 0.17180(8) 0.27811(6) 0.72318(4) 0.1101(3) Uani 1 1 d .
Br4 Br 0.58639(5) 0.31479(4) 0.57466(4) 0.0842(2) Uani 1 1 d .
C12 C 0.8898(6) 0.3163(6) -0.0409(3) 0.0937(19) Uani 1 1 d .
S1 S 0.87165(12) 0.33250(9) 0.06987(8) 0.0695(3) Uani 1 1 d .
S2 S 0.20996(10) 0.47030(8) 0.29745(7) 0.0562(3) Uani 1 1 d .
O1 O 1.1887(3) 0.1021(3) 0.2075(2) 0.0755(10) Uani 1 1 d .
C15 C 0.9416(7) 0.4099(7) -0.0648(5) 0.121(3) Uani 1 1 d .
H15A H 0.9547 0.4094 -0.1218 0.182 Uiso 1 1 calc R
H15B H 1.0125 0.4193 -0.0342 0.182 Uiso 1 1 calc R
H15C H 0.8903 0.4600 -0.0535 0.182 Uiso 1 1 calc R
O4 O 0.6284(3) 0.0823(2) 0.1917(2) 0.0737(9) Uani 1 1 d .
C9 C 0.8364(4) 0.3204(3) 0.2682(3) 0.0599(11) Uani 1 1 d .
H9 H 0.8987 0.3449 0.2431 0.072 Uiso 1 1 calc R
O7 O 0.0744(3) 0.2930(3) 0.5529(2) 0.0778(10) Uani 1 1 d .
C13 C 0.9695(8) 0.2378(7) -0.0540(5) 0.126(3) Uani 1 1 d .
H13A H 0.9334 0.1793 -0.0423 0.188 Uiso 1 1 calc R
H13B H 1.0365 0.2453 -0.0187 0.188 Uiso 1 1 calc R
H13C H 0.9903 0.2380 -0.1096 0.188 Uiso 1 1 calc R
O10 O 0.5896(2) 0.5085(2) 0.4484(2) 0.0577(7) Uani 1 1 d .
C14 C 0.7714(7) 0.3002(9) -0.0825(4) 0.140(4) Uani 1 1 d .
H14A H 0.7790 0.2857 -0.1388 0.210 Uiso 1 1 calc R
H14B H 0.7264 0.3560 -0.0780 0.210 Uiso 1 1 calc R
H14C H 0.7348 0.2489 -0.0566 0.210 Uiso 1 1 calc R
N1 N 0.8206(3) 0.2269(3) 0.0914(2) 0.0614(9) Uani 1 1 d .
H1 H 0.8390 0.1802 0.0618 0.074 Uiso 1 1 calc R
C11 C 0.7459(4) 0.2094(3) 0.1581(3) 0.0530(10) Uani 1 1 d .
C8 C 0.7997(4) 0.2211(3) 0.2473(3) 0.0506(10) Uani 1 1 d .
H8 H 0.7393 0.2056 0.2837 0.061 Uiso 1 1 calc R
C4 C 0.8954(3) 0.1514(3) 0.2667(3) 0.0480(9) Uani 1 1 d .
C5 C 0.9984(4) 0.1612(3) 0.2290(3) 0.0508(10) Uani 1 1 d .
H5 H 1.0083 0.2117 0.1944 0.061 Uiso 1 1 calc R
C6 C 1.0868(4) 0.0964(3) 0.2426(3) 0.0544(10) Uani 1 1 d .
C7 C 1.2065(5) 0.1805(5) 0.1560(5) 0.098(2) Uani 1 1 d .
H7A H 1.1585 0.1748 0.1072 0.147 Uiso 1 1 calc R
H7B H 1.2847 0.1821 0.1423 0.147 Uiso 1 1 calc R
H7C H 1.1884 0.2374 0.1837 0.147 Uiso 1 1 calc R
C1 C 1.0707(4) 0.0217(3) 0.2932(3) 0.0559(10) Uani 1 1 d .
O2 O 0.9888(4) 0.3425(3) 0.1040(2) 0.0853(11) Uani 1 1 d .
C16 C 0.7153(4) 0.1053(3) 0.1494(3) 0.0588(11) Uani 1 1 d .
C17 C 0.5958(6) -0.0177(5) 0.1894(6) 0.106(2) Uani 1 1 d .
H17A H 0.6028 -0.0423 0.1350 0.127 Uiso 1 1 calc R
H17B H 0.6463 -0.0532 0.2264 0.127 Uiso 1 1 calc R
O3 O 0.7670(4) 0.0512(3) 0.1089(3) 0.0892(12) Uani 1 1 d .
C19 C 0.6389(4) 0.2712(3) 0.1478(3) 0.0652(12) Uani 1 1 d .
H19A H 0.5966 0.2664 0.1965 0.078 Uiso 1 1 calc R
H19B H 0.6620 0.3362 0.1423 0.078 Uiso 1 1 calc R
C20 C 0.5604(5) 0.2444(4) 0.0740(4) 0.0805(16) Uani 1 1 d .
H20A H 0.6069 0.2265 0.0298 0.097 Uiso 1 1 calc R
H20B H 0.5160 0.1900 0.0880 0.097 Uiso 1 1 calc R
C21 C 0.4829(5) 0.3188(5) 0.0458(5) 0.095(2) Uani 1 1 d .
O6 O 0.3835(4) 0.3060(6) 0.0546(5) 0.176(4) Uani 1 1 d .
O5 O 0.5133(6) 0.3805(5) 0.0039(6) 0.170(3) Uani 1 1 d .
C10 C 0.7863(5) 0.3728(5) 0.3186(4) 0.0932(19) Uani 1 1 d .
H10A H 0.7237 0.3501 0.3446 0.112 Uiso 1 1 calc R
H10B H 0.8125 0.4334 0.3292 0.112 Uiso 1 1 calc R
C3 C 0.8872(4) 0.0784(3) 0.3213(3) 0.0556(10) Uani 1 1 d .
C2 C 0.9728(4) 0.0131(3) 0.3339(3) 0.0600(11) Uani 1 1 d .
H2 H 0.9642 -0.0364 0.3698 0.072 Uiso 1 1 calc R
C36 C 0.0552(5) 0.5621(6) 0.3884(4) 0.0984(19) Uani 1 1 d .
H36A H 0.1060 0.5837 0.4320 0.148 Uiso 1 1 calc R
H36B H 0.0355 0.4977 0.3976 0.148 Uiso 1 1 calc R
H36C H -0.0125 0.5998 0.3861 0.148 Uiso 1 1 calc R
C35 C 0.1127(4) 0.5702(3) 0.3090(3) 0.0665(12) Uani 1 1 d .
N2 N 0.3001(3) 0.4919(2) 0.3763(2) 0.0502(8) Uani 1 1 d .
H2A H 0.2768 0.5257 0.4152 0.060 Uiso 1 1 calc R
C34 C 0.4170(3) 0.4565(3) 0.3832(3) 0.0490(9) Uani 1 1 d .
C31 C 0.4286(4) 0.3491(3) 0.4098(3) 0.0521(10) Uani 1 1 d .
H31 H 0.5097 0.3372 0.4219 0.063 Uiso 1 1 calc R
C27 C 0.3687(4) 0.3293(3) 0.4870(3) 0.0482(9) Uani 1 1 d .
C28 C 0.2490(4) 0.3205(3) 0.4841(3) 0.0526(10) Uani 1 1 d .
H28 H 0.2083 0.3268 0.4344 0.063 Uiso 1 1 calc R
C29 C 0.1902(4) 0.3026(3) 0.5532(3) 0.0596(11) Uani 1 1 d .
C30 C 0.0107(5) 0.2880(5) 0.4772(4) 0.096(2) Uani 1 1 d .
H30A H 0.0258 0.3427 0.4455 0.144 Uiso 1 1 calc R
H30B H -0.0690 0.2852 0.4867 0.144 Uiso 1 1 calc R
H30C H 0.0322 0.2327 0.4484 0.144 Uiso 1 1 calc R
C24 C 0.2507(5) 0.2955(3) 0.6275(3) 0.0668(13) Uani 1 1 d .
C25 C 0.3665(5) 0.2994(3) 0.6313(3) 0.0652(13) Uani 1 1 d .
H25 H 0.4069 0.2906 0.6808 0.078 Uiso 1 1 calc R
C26 C 0.4243(4) 0.3162(3) 0.5618(3) 0.0578(11) Uani 1 1 d .
C32 C 0.3893(4) 0.2806(3) 0.3432(3) 0.0624(12) Uani 1 1 d .
H32 H 0.3188 0.2899 0.3162 0.075 Uiso 1 1 calc R
C33 C 0.4500(5) 0.2106(4) 0.3230(4) 0.0768(15) Uani 1 1 d .
H33A H 0.5207 0.2002 0.3493 0.092 Uiso 1 1 calc R
H33B H 0.4233 0.1701 0.2819 0.092 Uiso 1 1 calc R
C39 C 0.4753(3) 0.5131(3) 0.4505(3) 0.0499(10) Uani 1 1 d .
C40 C 0.6535(4) 0.5607(3) 0.5108(3) 0.0618(12) Uani 1 1 d .
H40A H 0.6426 0.5340 0.5639 0.074 Uiso 1 1 calc R
H40B H 0.6293 0.6258 0.5109 0.074 Uiso 1 1 calc R
C41 C 0.7747(4) 0.5537(5) 0.4909(4) 0.0796(15) Uani 1 1 d .
H41A H 0.7982 0.4892 0.4932 0.119 Uiso 1 1 calc R
H41B H 0.8208 0.5897 0.5294 0.119 Uiso 1 1 calc R
H41C H 0.7835 0.5778 0.4372 0.119 Uiso 1 1 calc R
O9 O 0.4278(3) 0.5571(3) 0.5003(2) 0.0723(9) Uani 1 1 d .
C42 C 0.4751(4) 0.4722(3) 0.3022(3) 0.0566(11) Uani 1 1 d .
H42A H 0.5494 0.4427 0.3054 0.068 Uiso 1 1 calc R
H42B H 0.4300 0.4425 0.2583 0.068 Uiso 1 1 calc R
C43 C 0.4883(6) 0.5774(4) 0.2833(4) 0.0842(16) Uani 1 1 d .
H43A H 0.4167 0.6080 0.2927 0.101 Uiso 1 1 calc R
H43B H 0.5447 0.6030 0.3223 0.101 Uiso 1 1 calc R
C38 C 0.1757(6) 0.6602(4) 0.3007(6) 0.119(3) Uani 1 1 d .
H38A H 0.2108 0.6612 0.2495 0.179 Uiso 1 1 calc R
H38B H 0.2333 0.6654 0.3441 0.179 Uiso 1 1 calc R
H38C H 0.1238 0.7119 0.3033 0.179 Uiso 1 1 calc R
C37 C 0.0264(5) 0.5583(5) 0.2383(4) 0.0950(19) Uani 1 1 d .
H37A H -0.0216 0.6128 0.2340 0.142 Uiso 1 1 calc R
H37B H -0.0191 0.5037 0.2469 0.142 Uiso 1 1 calc R
H37C H 0.0653 0.5509 0.1890 0.142 Uiso 1 1 calc R
O8 O 0.1406(3) 0.3862(2) 0.3104(2) 0.0695(9) Uani 1 1 d .
C18 C 0.4860(7) -0.0271(5) 0.2113(8) 0.165(5) Uani 1 1 d .
H18A H 0.4796 -0.0031 0.2653 0.248 Uiso 1 1 calc R
H18B H 0.4650 -0.0922 0.2099 0.248 Uiso 1 1 calc R
H18C H 0.4363 0.0075 0.1741 0.248 Uiso 1 1 calc R
C23 C 0.2806(14) 0.4477(15) 0.0756(7) 0.233(9) Uani 1 1 d .
H23A H 0.2542 0.4225 0.1253 0.349 Uiso 1 1 calc R
H23B H 0.2259 0.4916 0.0528 0.349 Uiso 1 1 calc R
H23C H 0.3519 0.4791 0.0867 0.349 Uiso 1 1 calc R
C22 C 0.2951(8) 0.3747(9) 0.0205(9) 0.172(6) Uani 1 1 d .
H22A H 0.3191 0.4001 -0.0304 0.206 Uiso 1 1 calc R
H22B H 0.2234 0.3423 0.0098 0.206 Uiso 1 1 calc R
C45 C 0.6307(12) 0.5752(16) 0.0879(8) 0.217(8) Uani 1 1 d .
H45A H 0.6198 0.5208 0.0529 0.260 Uiso 1 1 calc R
H45B H 0.5852 0.6265 0.0650 0.260 Uiso 1 1 calc R
O12 O 0.5966(6) 0.5530(6) 0.1717(4) 0.152(3) Uani 1 1 d .
C46 C 0.7374(13) 0.5987(15) 0.0940(9) 0.235(8) Uani 1 1 d .
H46A H 0.7438 0.6652 0.1025 0.352 Uiso 1 1 calc R
H46B H 0.7728 0.5819 0.0450 0.352 Uiso 1 1 calc R
H46C H 0.7744 0.5662 0.1392 0.352 Uiso 1 1 calc R
C44 C 0.5210(8) 0.6038(6) 0.2016(5) 0.107(2) Uani 1 1 d .
O11 O 0.4986(14) 0.6716(9) 0.1705(7) 0.306(9) Uani 1 1 d .

loop_
_atom_site_aniso_label
_atom_site_aniso_U_11
_atom_site_aniso_U_22
_atom_site_aniso_U_33
_atom_site_aniso_U_23
_atom_site_aniso_U_13
_atom_site_aniso_U_12
Br1 0.0749(3) 0.0774(3) 0.0839(4) 0.0001(3) -0.0087(3) 0.0302(3)
Br2 0.0605(3) 0.0963(4) 0.0672(3) 0.0265(3) 0.0154(2) 0.0035(3)
Br3 0.1283(6) 0.1274(6) 0.0756(4) 0.0234(4) 0.0133(4) -0.0449(5)
Br4 0.0636(3) 0.0822(4) 0.1030(5) 0.0144(3) -0.0298(3) -0.0024(3)
C12 0.103(5) 0.127(5) 0.051(3) 0.017(3) 0.008(3) 0.005(4)
S1 0.0854(9) 0.0693(8) 0.0539(7) 0.0117(6) 0.0060(6) 0.0029(6)
S2 0.0575(6) 0.0522(6) 0.0583(7) 0.0022(5) -0.0023(5) 0.0075(5)
O1 0.0509(18) 0.095(3) 0.082(2) 0.016(2) 0.0163(17) 0.0079(17)
C15 0.119(6) 0.154(7) 0.093(5) 0.054(5) 0.018(4) -0.001(5)
O4 0.078(2) 0.0521(18) 0.091(3) 0.0050(17) 0.004(2) -0.0044(16)
C9 0.063(3) 0.058(2) 0.059(3) -0.006(2) 0.003(2) 0.009(2)
O7 0.069(2) 0.082(2) 0.083(3) 0.0105(19) 0.0131(19) -0.0167(18)
C13 0.140(7) 0.157(7) 0.083(5) -0.031(5) 0.033(5) 0.005(6)
O10 0.0469(16) 0.0532(16) 0.073(2) -0.0160(14) 0.0022(14) 0.0011(13)
C14 0.106(6) 0.252(12) 0.060(4) 0.022(6) -0.011(4) -0.017(7)
N1 0.067(2) 0.069(2) 0.048(2) -0.0054(17) 0.0005(18) 0.0060(19)
C11 0.050(2) 0.058(2) 0.050(2) 0.001(2) -0.0036(19) 0.0029(19)
C8 0.048(2) 0.054(2) 0.050(2) 0.0025(18) 0.0031(18) 0.0036(18)
C4 0.049(2) 0.046(2) 0.049(2) -0.0024(18) 0.0034(19) -0.0001(17)
C5 0.050(2) 0.046(2) 0.057(3) 0.0081(19) 0.0080(19) 0.0026(17)
C6 0.043(2) 0.066(3) 0.054(3) -0.004(2) -0.0003(19) 0.0035(19)
C7 0.064(3) 0.128(6) 0.105(5) 0.037(4) 0.027(3) 0.004(3)
C1 0.055(3) 0.058(3) 0.054(3) -0.004(2) -0.003(2) 0.008(2)
O2 0.098(3) 0.093(3) 0.063(2) 0.0103(19) -0.002(2) -0.030(2)
C16 0.064(3) 0.052(2) 0.058(3) -0.005(2) -0.008(2) 0.004(2)
C17 0.094(5) 0.071(4) 0.151(7) 0.011(4) -0.007(4) -0.025(3)
O3 0.094(3) 0.065(2) 0.108(3) -0.024(2) 0.006(2) -0.004(2)
C19 0.067(3) 0.053(2) 0.075(3) 0.013(2) -0.008(2) 0.008(2)
C20 0.059(3) 0.092(4) 0.087(4) 0.013(3) -0.020(3) 0.007(3)
C21 0.065(4) 0.098(4) 0.119(5) 0.033(4) -0.030(3) -0.004(3)
O6 0.069(3) 0.225(8) 0.236(8) 0.124(7) 0.030(4) 0.041(4)
O5 0.130(5) 0.146(5) 0.238(9) 0.096(6) 0.037(5) 0.036(4)
C10 0.080(4) 0.089(4) 0.110(5) -0.047(4) 0.008(3) 0.011(3)
C3 0.057(2) 0.061(3) 0.049(2) 0.005(2) 0.0051(19) 0.003(2)
C2 0.066(3) 0.053(2) 0.061(3) 0.008(2) 0.000(2) 0.000(2)
C36 0.077(4) 0.106(4) 0.113(5) -0.005(4) 0.008(3) 0.035(4)
C35 0.058(3) 0.053(2) 0.089(4) 0.001(3) -0.001(2) 0.007(2)
N2 0.0410(17) 0.0500(19) 0.059(2) -0.0021(15) 0.0007(15) 0.0077(14)
C34 0.045(2) 0.044(2) 0.058(3) -0.0003(18) 0.0059(18) 0.0034(16)
C31 0.046(2) 0.047(2) 0.064(3) -0.0015(19) 0.004(2) 0.0044(17)
C27 0.055(2) 0.0330(19) 0.056(3) -0.0003(17) -0.003(2) -0.0010(16)
C28 0.055(2) 0.0402(19) 0.061(3) 0.0049(19) -0.012(2) -0.0035(18)
C29 0.067(3) 0.047(2) 0.065(3) 0.008(2) 0.003(2) -0.008(2)
C30 0.054(3) 0.122(5) 0.110(5) 0.039(4) -0.022(3) -0.015(3)
C24 0.083(4) 0.048(3) 0.068(3) 0.006(2) 0.000(3) -0.016(2)
C25 0.088(4) 0.045(2) 0.060(3) 0.008(2) -0.025(3) -0.017(2)
C26 0.059(2) 0.039(2) 0.074(3) 0.003(2) -0.012(2) -0.0069(19)
C32 0.068(3) 0.049(2) 0.070(3) -0.013(2) 0.002(2) 0.003(2)
C33 0.096(4) 0.055(3) 0.080(4) -0.018(3) 0.005(3) 0.010(3)
C39 0.047(2) 0.044(2) 0.059(3) -0.003(2) 0.006(2) -0.0003(18)
C40 0.055(2) 0.051(2) 0.078(3) -0.012(2) -0.012(2) -0.002(2)
C41 0.055(3) 0.088(4) 0.096(4) -0.006(3) 0.001(3) -0.014(3)
O9 0.0574(18) 0.082(2) 0.078(2) -0.032(2) 0.0135(17) 0.0006(17)
C42 0.057(3) 0.055(2) 0.058(3) -0.009(2) 0.010(2) 0.000(2)
C43 0.102(4) 0.068(3) 0.085(4) 0.016(3) 0.033(3) -0.005(3)
C38 0.088(5) 0.050(3) 0.216(10) 0.024(4) -0.041(5) -0.003(3)
C37 0.087(4) 0.076(4) 0.118(5) 0.000(4) -0.032(4) 0.021(3)
O8 0.072(2) 0.0466(16) 0.087(3) 0.0007(16) -0.0232(18) -0.0009(15)
C18 0.089(5) 0.071(4) 0.339(17) -0.011(7) 0.050(7) -0.015(4)
C23 0.274(18) 0.32(2) 0.104(8) -0.003(10) 0.008(9) 0.163(17)
C22 0.104(6) 0.183(10) 0.228(14) 0.106(11) 0.013(7) 0.042(7)
C45 0.158(10) 0.36(2) 0.139(10) 0.073(12) 0.043(8) -0.043(13)
O12 0.143(5) 0.216(7) 0.104(4) 0.041(5) 0.055(4) 0.027(5)
C46 0.203(14) 0.32(2) 0.188(14) 0.004(14) 0.064(12) -0.073(15)
C44 0.121(6) 0.100(5) 0.102(5) 0.046(4) 0.018(5) 0.005(4)
O11 0.49(2) 0.243(12) 0.206(10) 0.130(10) 0.186(13) 0.152(14)

loop_
_atom_type_symbol
_atom_type_description
_atom_type_scat_dispersion_real
_atom_type_scat_dispersion_imag
_atom_type_scat_source
C C 0.0033 0.0016 'International Tables Vol C Tables 4.2.6.8 and 6.1.1.4'
H H 0.0000 0.0000 'International Tables Vol C Tables 4.2.6.8 and 6.1.1.4'
N N 0.0061 0.0033 'International Tables Vol C Tables 4.2.6.8 and 6.1.1.4'
O O 0.0106 0.0060 'International Tables Vol C Tables 4.2.6.8 and 6.1.1.4'
S S 0.1246 0.1234 'International Tables Vol C Tables 4.2.6.8 and 6.1.1.4'
Br Br -0.2901 2.4595 'International Tables Vol C Tables 4.2.6.8 and 6.1.1.4'

loop_
_geom_angle_atom_site_label_1
_geom_angle_atom_site_label_2
_geom_angle_atom_site_label_3
_geom_angle
C13 C12 C15 110.7(6)
C13 C12 C14 112.9(8)
C15 C12 C14 112.4(7)
C13 C12 S1 110.1(5)
C15 C12 S1 102.3(5)
C14 C12 S1 107.8(5)
O2 S1 N1 110.4(2)
O2 S1 C12 103.4(3)
N1 S1 C12 99.1(3)
O8 S2 N2 111.9(2)
O8 S2 C35 105.1(2)
N2 S2 C35 98.7(2)
C6 O1 C7 117.5(4)
C12 C15 H15A 109.5
C12 C15 H15B 109.5
H15A C15 H15B 109.5
C12 C15 H15C 109.5
H15A C15 H15C 109.5
H15B C15 H15C 109.5
C16 O4 C17 115.9(5)
C10 C9 C8 123.7(5)
C10 C9 H9 118.2
C8 C9 H9 118.2
C29 O7 C30 119.1(4)
C12 C13 H13A 109.5
C12 C13 H13B 109.5
H13A C13 H13B 109.5
C12 C13 H13C 109.5
H13A C13 H13C 109.5
H13B C13 H13C 109.5
C39 O10 C40 115.9(3)
C12 C14 H14A 109.5
C12 C14 H14B 109.5
H14A C14 H14B 109.5
C12 C14 H14C 109.5
H14A C14 H14C 109.5
H14B C14 H14C 109.5
C11 N1 S1 123.5(3)
C11 N1 H1 118.3
S1 N1 H1 118.3
N1 C11 C16 104.0(4)
N1 C11 C19 109.9(4)
C16 C11 C19 110.8(4)
N1 C11 C8 117.0(4)
C16 C11 C8 105.7(4)
C19 C11 C8 109.1(4)
C9 C8 C4 111.2(3)
C9 C8 C11 113.9(4)
C4 C8 C11 112.4(3)
C9 C8 H8 106.2
C4 C8 H8 106.2
C11 C8 H8 106.2
C3 C4 C5 117.1(4)
C3 C4 C8 123.3(4)
C5 C4 C8 119.5(4)
C4 C5 C6 121.3(4)
C4 C5 H5 119.4
C6 C5 H5 119.4
O1 C6 C1 117.4(4)
O1 C6 C5 123.9(4)
C1 C6 C5 118.8(4)
O1 C7 H7A 109.5
O1 C7 H7B 109.5
H7A C7 H7B 109.5
O1 C7 H7C 109.5
H7A C7 H7C 109.5
H7B C7 H7C 109.5
C2 C1 C6 121.0(4)
C2 C1 Br1 119.4(3)
C6 C1 Br1 119.6(3)
O3 C16 O4 124.6(5)
O3 C16 C11 123.1(5)
O4 C16 C11 112.3(4)
C18 C17 O4 109.6(6)
C18 C17 H17A 109.7
O4 C17 H17A 109.7
C18 C17 H17B 109.7
O4 C17 H17B 109.7
H17A C17 H17B 108.2
C20 C19 C11 113.6(4)
C20 C19 H19A 108.9
C11 C19 H19A 108.9
C20 C19 H19B 108.9
C11 C19 H19B 108.9
H19A C19 H19B 107.7
C21 C20 C19 114.3(5)
C21 C20 H20A 108.7
C19 C20 H20A 108.7
C21 C20 H20B 108.7
C19 C20 H20B 108.7
H20A C20 H20B 107.6
O5 C21 O6 120.7(7)
O5 C21 C20 121.4(7)
O6 C21 C20 116.7(7)
C21 O6 C22 120.8(7)
C9 C10 H10A 120.0
C9 C10 H10B 120.0
H10A C10 H10B 120.0
C2 C3 C4 121.9(4)
C2 C3 Br2 116.4(3)
C4 C3 Br2 121.6(3)
C1 C2 C3 119.7(4)
C1 C2 H2 120.2
C3 C2 H2 120.2
C35 C36 H36A 109.5
C35 C36 H36B 109.5
H36A C36 H36B 109.5
C35 C36 H36C 109.5
H36A C36 H36C 109.5
H36B C36 H36C 109.5
C38 C35 C36 113.2(6)
C38 C35 C37 110.0(5)
C36 C35 C37 110.2(5)
C38 C35 S2 109.8(4)
C36 C35 S2 110.0(4)
C37 C35 S2 103.2(4)
C34 N2 S2 123.8(3)
C34 N2 H2A 118.1
S2 N2 H2A 118.1
N2 C34 C39 105.2(3)
N2 C34 C42 109.9(4)
C39 C34 C42 110.6(3)
N2 C34 C31 114.7(3)
C39 C34 C31 106.4(3)
C42 C34 C31 109.9(3)
C27 C31 C32 110.4(4)
C27 C31 C34 111.9(3)
C32 C31 C34 113.5(4)
C27 C31 H31 106.9
C32 C31 H31 106.9
C34 C31 H31 106.9
C26 C27 C28 116.2(4)
C26 C27 C31 123.9(4)
C28 C27 C31 119.9(4)
C29 C28 C27 122.0(4)
C29 C28 H28 119.0
C27 C28 H28 119.0
O7 C29 C24 117.4(4)
O7 C29 C28 123.7(4)
C24 C29 C28 118.9(5)
O7 C30 H30A 109.5
O7 C30 H30B 109.5
H30A C30 H30B 109.5
O7 C30 H30C 109.5
H30A C30 H30C 109.5
H30B C30 H30C 109.5
C25 C24 C29 120.2(5)
C25 C24 Br3 120.2(4)
C29 C24 Br3 119.6(4)
C24 C25 C26 120.3(4)
C24 C25 H25 119.8
C26 C25 H25 119.8
C27 C26 C25 122.2(4)
C27 C26 Br4 121.6(4)
C25 C26 Br4 116.1(3)
C33 C32 C31 122.3(5)
C33 C32 H32 118.8
C31 C32 H32 118.8
C32 C33 H33A 120.0
C32 C33 H33B 120.0
H33A C33 H33B 120.0
O9 C39 O10 123.2(4)
O9 C39 C34 125.1(4)
O10 C39 C34 111.7(4)
O10 C40 C41 106.1(4)
O10 C40 H40A 110.5
C41 C40 H40A 110.5
O10 C40 H40B 110.5
C41 C40 H40B 110.5
H40A C40 H40B 108.7
C40 C41 H41A 109.5
C40 C41 H41B 109.5
H41A C41 H41B 109.5
C40 C41 H41C 109.5
H41A C41 H41C 109.5
H41B C41 H41C 109.5
C43 C42 C34 111.7(4)
C43 C42 H42A 109.3
C34 C42 H42A 109.3
C43 C42 H42B 109.3
C34 C42 H42B 109.3
H42A C42 H42B 108.0
C44 C43 C42 118.0(6)
C44 C43 H43A 107.8
C42 C43 H43A 107.8
C44 C43 H43B 107.8
C42 C43 H43B 107.8
H43A C43 H43B 107.1
C35 C38 H38A 109.5
C35 C38 H38B 109.5
H38A C38 H38B 109.5
C35 C38 H38C 109.5
H38A C38 H38C 109.5
H38B C38 H38C 109.5
C35 C37 H37A 109.5
C35 C37 H37B 109.5
H37A C37 H37B 109.5
C35 C37 H37C 109.5
H37A C37 H37C 109.5
H37B C37 H37C 109.5
C17 C18 H18A 109.5
C17 C18 H18B 109.5
H18A C18 H18B 109.5
C17 C18 H18C 109.5
H18A C18 H18C 109.5
H18B C18 H18C 109.5
C22 C23 H23A 109.5
C22 C23 H23B 109.5
H23A C23 H23B 109.5
C22 C23 H23C 109.5
H23A C23 H23C 109.5
H23B C23 H23C 109.5
C23 C22 O6 110.2(13)
C23 C22 H22A 109.6
O6 C22 H22A 109.6
C23 C22 H22B 109.6
O6 C22 H22B 109.6
H22A C22 H22B 108.1
C46 C45 O12 106.9(13)
C46 C45 H45A 110.4
O12 C45 H45A 110.4
C46 C45 H45B 110.4
O12 C45 H45B 110.4
H45A C45 H45B 108.6
C44 O12 C45 117.9(10)
C45 C46 H46A 109.5
C45 C46 H46B 109.5
H46A C46 H46B 109.5
C45 C46 H46C 109.5
H46A C46 H46C 109.5
H46B C46 H46C 109.5
O11 C44 O12 117.9(9)
O11 C44 C43 125.1(10)
O12 C44 C43 115.7(7)

loop_
_geom_bond_atom_site_label_1
_geom_bond_atom_site_label_2
_geom_bond_distance
Br1 C1 1.896(4)
Br2 C3 1.910(4)
Br3 C24 1.890(5)
Br4 C26 1.910(5)
C12 C13 1.484(11)
C12 C15 1.527(12)
C12 C14 1.537(10)
C12 S1 1.863(6)
S1 O2 1.468(4)
S1 N1 1.664(4)
S2 O8 1.471(3)
S2 N2 1.660(4)
S2 C35 1.842(5)
O1 C6 1.363(5)
O1 C7 1.424(7)
C15 H15A 0.9600
C15 H15B 0.9600
C15 H15C 0.9600
O4 C16 1.310(6)
O4 C17 1.474(7)
C9 C10 1.283(7)
C9 C8 1.513(7)
C9 H9 0.9300
O7 C29 1.371(6)
O7 C30 1.420(7)
C13 H13A 0.9600
C13 H13B 0.9600
C13 H13C 0.9600
O10 C39 1.350(5)
O10 C40 1.446(6)
C14 H14A 0.9600
C14 H14B 0.9600
C14 H14C 0.9600
N1 C11 1.467(6)
N1 H1 0.8600
C11 C16 1.531(7)
C11 C19 1.539(6)
C11 C8 1.577(6)
C8 C4 1.522(6)
C8 H8 0.9800
C4 C3 1.383(6)
C4 C5 1.400(6)
C5 C6 1.401(6)
C5 H5 0.9300
C6 C1 1.371(7)
C7 H7A 0.9600
C7 H7B 0.9600
C7 H7C 0.9600
C1 C2 1.370(7)
C16 O3 1.206(6)
C17 C18 1.369(11)
C17 H17A 0.9700
C17 H17B 0.9700
C19 C20 1.534(8)
C19 H19A 0.9700
C19 H19B 0.9700
C20 C21 1.457(8)
C20 H20A 0.9700
C20 H20B 0.9700
C21 O5 1.185(9)
C21 O6 1.202(8)
O6 C22 1.512(10)
C10 H10A 0.9300
C10 H10B 0.9300
C3 C2 1.378(7)
C2 H2 0.9300
C36 C35 1.510(9)
C36 H36A 0.9600
C36 H36B 0.9600
C36 H36C 0.9600
C35 C38 1.491(8)
C35 C37 1.513(8)
N2 C34 1.464(5)
N2 H2A 0.8600
C34 C39 1.506(6)
C34 C42 1.549(6)
C34 C31 1.594(6)
C31 C27 1.514(6)
C31 C32 1.521(7)
C31 H31 0.9800
C27 C26 1.376(6)
C27 C28 1.414(6)
C28 C29 1.388(7)
C28 H28 0.9300
C29 C24 1.385(7)
C30 H30A 0.9600
C30 H30B 0.9600
C30 H30C 0.9600
C24 C25 1.363(8)
C25 C26 1.385(8)
C25 H25 0.9300
C32 C33 1.282(7)
C32 H32 0.9300
C33 H33A 0.9300
C33 H33B 0.9300
C39 O9 1.196(5)
C40 C41 1.485(7)
C40 H40A 0.9700
C40 H40B 0.9700
C41 H41A 0.9600
C41 H41B 0.9600
C41 H41C 0.9600
C42 C43 1.539(8)
C42 H42A 0.9700
C42 H42B 0.9700
C43 C44 1.470(10)
C43 H43A 0.9700
C43 H43B 0.9700
C38 H38A 0.9600
C38 H38B 0.9600
C38 H38C 0.9600
C37 H37A 0.9600
C37 H37B 0.9600
C37 H37C 0.9600
C18 H18A 0.9600
C18 H18B 0.9600
C18 H18C 0.9600
C23 C22 1.40(2)
C23 H23A 0.9600
C23 H23B 0.9600
C23 H23C 0.9600
C22 H22A 0.9700
C22 H22B 0.9700
C45 C46 1.299(17)
C45 O12 1.494(12)
C45 H45A 0.9700
C45 H45B 0.9700
O12 C44 1.267(10)
C46 H46A 0.9600
C46 H46B 0.9600
C46 H46C 0.9600
C44 O11 1.118(11)
